data_4330580
loop_
_publ_author_name
'Romain Gautier'
'Kenneth R. Poeppelmeier'

_publ_contact_author_address
;Department of Chemistry
Northwestern University
Evanston, Illinois 60208-3113
USA
;
_publ_contact_author_email krp@northwestern.edu
_publ_contact_author_name 'Poeppelmeier, Kenneth'
_publ_contact_author_phone '(708) 491-3505'
_publ_section_title
;
 Preservation of Chirality and Polarity between Chiral and Polar Building
 Units in the Solid State
;
_journal_name_full 'Inorganic Chemistry'
_journal_page_first 10613
_journal_page_last 10618
_journal_paper_doi 10.1021/ic300847t
_journal_volume 51
_journal_year 2012
_chemical_formula_moiety 'C30 H24 N6 Ni, F4.02 Mo O1.98, 5(O)'
_chemical_formula_sum 'C30 H24 F4 Mo N6 Ni O7'
_chemical_formula_weight 811.2
_space_group_IT_number 15
_symmetry_cell_setting monoclinic
_symmetry_Int_Tables_number 15
_symmetry_space_group_name_Hall '-C 2yc'
_symmetry_space_group_name_H-M 'C 1 2/c 1'
_atom_sites_solution_hydrogens geom
_atom_sites_solution_primary direct
_atom_sites_solution_secondary difmap
_audit_creation_date 2011-12-14T18:30:40-00:00
_audit_creation_method 'WinGX routine CIF_UPDATE'
_cell_angle_alpha 90
_cell_angle_beta 102.9732(14)
_cell_angle_gamma 90
_cell_formula_units_Z 8
_cell_length_a 23.3152(8)
_cell_length_b 14.8849(5)
_cell_length_c 19.5430(7)
_cell_measurement_reflns_used 9890
_cell_measurement_temperature 100(2)
_cell_measurement_theta_max 30.5389
_cell_measurement_theta_min 2.5279
_cell_volume 6609.2(4)
_computing_cell_refinement 'SAINT V7.68A integration software'
_computing_data_collection 'Bruker APEX2 software'
_computing_data_reduction 'SORTAV (Blessing, 1995)'
_computing_molecular_graphics 'Ortep-3 for Windows (Farrugia, 1997)'
_computing_publication_material 'WinGX publication routines (Farrugia, 1999)'
_computing_structure_refinement 'SHELXL-97 (Sheldrick, 1997)'
_diffrn_ambient_temperature 100(2)
_diffrn_measured_fraction_theta_full 0.991
_diffrn_measured_fraction_theta_max 0.991
_diffrn_measurement_device_type 'Bruker APEX-II'
_diffrn_measurement_method '\f or \w oscillation scans'
_diffrn_radiation_monochromator graphite
_diffrn_radiation_type MoK\a
_diffrn_radiation_wavelength 0.71069
_diffrn_reflns_av_R_equivalents 0.0291
_diffrn_reflns_av_unetI/netI 0.0335
_diffrn_reflns_limit_h_max 28
_diffrn_reflns_limit_h_min -33
_diffrn_reflns_limit_k_max 21
_diffrn_reflns_limit_k_min -16
_diffrn_reflns_limit_l_max 28
_diffrn_reflns_limit_l_min -21
_diffrn_reflns_number 37442
_diffrn_reflns_theta_full 30.63
_diffrn_reflns_theta_max 30.63
_diffrn_reflns_theta_min 1.79
_diffrn_source 'sealed x-ray tube'
_exptl_absorpt_coefficient_mu 1.027
_exptl_absorpt_correction_T_max 0.746
_exptl_absorpt_correction_T_min 0.699
_exptl_absorpt_correction_type multi-scan
_exptl_absorpt_process_details
;
SADABS-2008/1 - Bruker AXS area detector scaling and absorption correction
;
_exptl_crystal_colour red
_exptl_crystal_density_diffrn 1.631
_exptl_crystal_description cube
_exptl_crystal_F_000 3264
_exptl_crystal_size_max 0.171
_exptl_crystal_size_mid 0.153
_exptl_crystal_size_min 0.085
_refine_diff_density_max 0.962
_refine_diff_density_min -0.687
_refine_diff_density_rms 0.104
_refine_ls_extinction_method none
_refine_ls_goodness_of_fit_ref 1.046
_refine_ls_hydrogen_treatment constr
_refine_ls_matrix_type full
_refine_ls_number_parameters 442
_refine_ls_number_reflns 10112
_refine_ls_number_restraints 0
_refine_ls_restrained_S_all 1.046
_refine_ls_R_factor_all 0.0518
_refine_ls_R_factor_gt 0.0368
_refine_ls_shift/su_max 0.001
_refine_ls_shift/su_mean 0
_refine_ls_structure_factor_coef Fsqd
_refine_ls_weighting_details 'calc w=1/[\s^2^(Fo^2^)+(0.0524P)^2^+14.1863P] where P=(Fo^2^+2Fc^2^)/3'
_refine_ls_weighting_scheme calc
_refine_ls_wR_factor_ref 0.1075
_reflns_number_gt 7942
_reflns_number_total 10112
_reflns_threshold_expression >2sigma(I)
_cod_data_source_file ic300847t_si_001_1.cif
_cod_data_source_block rg23a_0m
_cod_original_sg_symbol_H-M 'C 2/c'
_cod_database_code 4330580

loop_
_symmetry_equiv_pos_as_xyz
'x, y, z'
'-x, y, -z+1/2'
'x+1/2, y+1/2, z'
'-x+1/2, y+1/2, -z+1/2'
'-x, -y, -z'
'x, -y, z-1/2'
'-x+1/2, -y+1/2, -z'
'x+1/2, -y+1/2, z-1/2'

loop_
_atom_site_label
_atom_site_fract_x
_atom_site_fract_y
_atom_site_fract_z
_atom_site_U_iso_or_equiv
_atom_site_adp_type
_atom_site_calc_flag
_atom_site_refinement_flags
_atom_site_occupancy
_atom_site_type_symbol
Mo1 -0.020268(9) 0.159775(14) 0.626708(10) 0.01712(6) Uani d . 1 Mo
Ni1 0.338188(13) 0.155410(19) 0.715769(14) 0.01293(7) Uani d . 1 Ni
O1 0.04634(10) 0.17416(17) 0.67827(12) 0.0560(6) Uani d P 0.33 O
F1 0.04634(10) 0.17416(17) 0.67827(12) 0.0560(6) Uani d P 0.67 F
O2 -0.04203(9) 0.05734(12) 0.66201(9) 0.0336(4) Uani d P 0.33 O
F2 -0.04203(9) 0.05734(12) 0.66201(9) 0.0336(4) Uani d P 0.67 F
O3 -0.01348(7) 0.25996(10) 0.56048(8) 0.0232(3) Uani d P 0.33 O
F3 -0.01348(7) 0.25996(10) 0.56048(8) 0.0232(3) Uani d P 0.67 F
O4 -0.06427(10) 0.23530(12) 0.66590(10) 0.0421(5) Uani d P 0.33 O
F4 -0.06427(10) 0.23530(12) 0.66590(10) 0.0421(5) Uani d P 0.67 F
O5 -0.10152(8) 0.13876(12) 0.54815(9) 0.0345(4) Uani d P 0.33 O
F5 -0.10152(8) 0.13876(12) 0.54815(9) 0.0345(4) Uani d P 0.67 F
O6 0.00551(10) 0.08831(12) 0.55387(10) 0.0413(5) Uani d P 0.33 O
F6 0.00551(10) 0.08831(12) 0.55387(10) 0.0413(5) Uani d P 0.67 F
N1 0.40156(8) 0.06604(13) 0.76784(9) 0.0151(3) Uani d . 1 n
N5 0.26358(9) 0.22486(13) 0.66454(9) 0.0162(4) Uani d . 1 n
N3 0.39246(8) 0.20958(13) 0.65492(9) 0.0148(3) Uani d . 1 n
N6 0.27860(9) 0.12192(13) 0.77761(9) 0.0156(4) Uani d . 1 n
N4 0.36834(8) 0.27194(12) 0.77140(9) 0.0149(3) Uani d . 1 n
N2 0.31600(9) 0.03954(13) 0.65647(9) 0.0164(4) Uani d . 1 n
C13 0.46604(11) 0.29511(17) 0.58183(12) 0.0202(5) Uani d . 1 C
H13 0.4909 0.3235 0.5574 0.03 Uiso calc R 1 H
C24 0.16416(11) 0.26199(18) 0.66574(13) 0.0249(5) Uani d . 1 C
H24 0.1321 0.2561 0.6865 0.037 Uiso calc R 1 H
C4 0.43379(11) -0.08711(16) 0.77473(13) 0.0218(5) Uani d . 1 C
H4 0.4308 -0.1446 0.7555 0.033 Uiso calc R 1 H
C11 0.40585(10) 0.17142(16) 0.59861(11) 0.0174(4) Uani d . 1 C
H11 0.3898 0.1155 0.5841 0.026 Uiso calc R 1 H
C19 0.36615(12) 0.38575(17) 0.85749(12) 0.0226(5) Uani d . 1 C
H19 0.3552 0.4032 0.8985 0.034 Uiso calc R 1 H
C2 0.47959(11) 0.01821(17) 0.86236(13) 0.0225(5) Uani d . 1 C
H2 0.507 0.0322 0.9034 0.034 Uiso calc R 1 H
C17 0.41237(11) 0.41550(16) 0.76228(12) 0.0199(4) Uani d . 1 C
H17 0.4323 0.4539 0.7382 0.03 Uiso calc R 1 H
C8 0.29091(13) -0.12441(19) 0.58927(14) 0.0284(6) Uani d . 1 C
H8 0.2825 -0.1795 0.5667 0.043 Uiso calc R 1 H
C30 0.28898(11) 0.06783(16) 0.83419(11) 0.0192(4) Uani d . 1 C
H30 0.3265 0.0438 0.8498 0.029 Uiso calc R 1 H
C12 0.44256(10) 0.21152(16) 0.56098(11) 0.0190(4) Uani d . 1 C
H12 0.4513 0.1828 0.5223 0.029 Uiso calc R 1 H
C1 0.44259(10) 0.08365(16) 0.82660(12) 0.0191(4) Uani d . 1 C
H1 0.4462 0.1421 0.8438 0.029 Uiso calc R 1 H
C29 0.24573(12) 0.04661(17) 0.87000(13) 0.0247(5) Uani d . 1 C
H29 0.2542 0.0097 0.9094 0.037 Uiso calc R 1 H
C27 0.17860(11) 0.13632(18) 0.78817(13) 0.0228(5) Uani d . 1 C
H27 0.1411 0.1598 0.7713 0.034 Uiso calc R 1 H
C7 0.33775(12) -0.11626(18) 0.64661(14) 0.0252(5) Uani d . 1 C
H7 0.3613 -0.1656 0.663 0.038 Uiso calc R 1 H
C3 0.47525(11) -0.06808(18) 0.83614(13) 0.0241(5) Uani d . 1 C
H3 0.4998 -0.1131 0.8593 0.036 Uiso calc R 1 H
C9 0.25690(11) -0.05020(18) 0.56590(12) 0.0237(5) Uani d . 1 C
H9 0.2251 -0.0544 0.5276 0.035 Uiso calc R 1 H
C18 0.39585(12) 0.44414(17) 0.82301(12) 0.0226(5) Uani d . 1 C
H18 0.4048 0.502 0.8401 0.034 Uiso calc R 1 H
C14 0.45192(11) 0.33603(16) 0.63976(12) 0.0188(4) Uani d . 1 C
H14 0.4667 0.3926 0.6544 0.028 Uiso calc R 1 H
C10 0.27081(11) 0.03075(17) 0.60034(11) 0.0198(4) Uani d . 1 C
H10 0.2481 0.081 0.5841 0.03 Uiso calc R 1 H
C20 0.35284(11) 0.30049(16) 0.82983(11) 0.0191(4) Uani d . 1 C
H20 0.3323 0.2614 0.8528 0.029 Uiso calc R 1 H
C22 0.20811(12) 0.32300(17) 0.57732(13) 0.0238(5) Uani d . 1 C
H22 0.2062 0.358 0.5374 0.036 Uiso calc R 1 H
C28 0.18983(12) 0.08112(18) 0.84618(13) 0.0251(5) Uani d . 1 C
H28 0.1601 0.0672 0.8691 0.038 Uiso calc R 1 H
C23 0.16030(12) 0.31591(19) 0.60754(14) 0.0279(5) Uani d . 1 C
H23 0.1258 0.3472 0.5889 0.042 Uiso calc R 1 H
C21 0.25918(11) 0.27684(16) 0.60758(12) 0.0207(5) Uani d . 1 C
H21 0.2916 0.2821 0.5876 0.031 Uiso calc R 1 H
C16 0.39851(10) 0.32879(15) 0.73854(11) 0.0151(4) Uani d . 1 C
C15 0.41536(10) 0.29106(15) 0.67552(11) 0.0154(4) Uani d . 1 C
C25 0.21610(10) 0.21665(15) 0.69309(11) 0.0174(4) Uani d . 1 C
C26 0.22408(10) 0.15650(15) 0.75504(11) 0.0163(4) Uani d . 1 C
C5 0.39693(10) -0.01868(15) 0.74262(11) 0.0162(4) Uani d . 1 C
C6 0.34907(10) -0.03341(15) 0.67934(12) 0.0176(4) Uani d . 1 C
OW1 -0.17537(7) 0.22840(12) 0.48531(9) 0.0224(4) Uani d . 1 O
OW2 -0.10611(9) 0.51456(12) 0.49136(9) 0.0288(4) Uani d . 1 O
OW3 0.09899(9) 0.02668(12) 0.51392(9) 0.0272(4) Uani d . 1 O
OW4 0.32500(9) 0.39158(17) 0.52515(12) 0.0464(6) Uani d . 1 O
OW5 -0.09441(10) 0.35397(13) 0.47510(10) 0.0313(4) Uani d . 1 O

loop_
_atom_site_aniso_label
_atom_site_aniso_U_11
_atom_site_aniso_U_22
_atom_site_aniso_U_33
_atom_site_aniso_U_12
_atom_site_aniso_U_13
_atom_site_aniso_U_23
Mo1 0.01692(10) 0.01919(10) 0.01684(9) -0.00072(8) 0.00713(7) 0.00123(7)
Ni1 0.01298(14) 0.01269(13) 0.01378(12) -0.00032(10) 0.00439(10) 0.00013(10)
O1 0.0345(12) 0.0764(17) 0.0512(12) -0.0143(11) -0.0030(9) 0.0212(12)
F1 0.0345(12) 0.0764(17) 0.0512(12) -0.0143(11) -0.0030(9) 0.0212(12)
O2 0.0446(11) 0.0254(8) 0.0345(9) 0.0024(8) 0.0162(8) 0.0090(7)
F2 0.0446(11) 0.0254(8) 0.0345(9) 0.0024(8) 0.0162(8) 0.0090(7)
O3 0.0314(9) 0.0177(7) 0.0236(7) -0.0031(6) 0.0125(6) 0.0044(6)
F3 0.0314(9) 0.0177(7) 0.0236(7) -0.0031(6) 0.0125(6) 0.0044(6)
O4 0.0658(14) 0.0249(9) 0.0491(11) 0.0057(9) 0.0414(10) -0.0013(8)
F4 0.0658(14) 0.0249(9) 0.0491(11) 0.0057(9) 0.0414(10) -0.0013(8)
O5 0.0283(9) 0.0335(9) 0.0349(9) -0.0097(8) -0.0071(7) 0.0070(7)
F5 0.0283(9) 0.0335(9) 0.0349(9) -0.0097(8) -0.0071(7) 0.0070(7)
O6 0.0720(14) 0.0253(9) 0.0390(9) 0.0132(9) 0.0385(10) 0.0005(7)
F6 0.0720(14) 0.0253(9) 0.0390(9) 0.0132(9) 0.0385(10) 0.0005(7)
N1 0.0124(9) 0.0153(9) 0.0185(8) -0.0003(7) 0.0053(7) -0.0008(7)
N5 0.0171(9) 0.0147(9) 0.0164(8) -0.0005(7) 0.0030(7) 0.0006(7)
N3 0.0138(9) 0.0158(9) 0.0154(8) 0.0000(7) 0.0045(7) 0.0005(7)
N6 0.0170(9) 0.0142(9) 0.0169(8) 0.0006(7) 0.0065(7) 0.0003(7)
N4 0.0159(9) 0.0145(8) 0.0148(7) 0.0000(7) 0.0047(7) -0.0001(7)
N2 0.0166(9) 0.0162(9) 0.0178(8) -0.0018(7) 0.0072(7) -0.0004(7)
C13 0.0189(11) 0.0241(12) 0.0195(9) 0.0006(9) 0.0084(8) 0.0066(9)
C24 0.0164(12) 0.0285(13) 0.0295(12) 0.0030(10) 0.0043(9) 0.0018(10)
C4 0.0220(12) 0.0169(11) 0.0277(11) 0.0027(9) 0.0078(9) -0.0008(9)
C11 0.0175(11) 0.0195(11) 0.0162(9) -0.0009(9) 0.0058(8) -0.0021(8)
C19 0.0273(13) 0.0213(11) 0.0215(10) -0.0026(10) 0.0106(9) -0.0052(9)
C2 0.0174(12) 0.0241(12) 0.0246(10) 0.0002(10) 0.0020(9) 0.0029(9)
C17 0.0233(12) 0.0159(10) 0.0218(10) -0.0038(9) 0.0075(9) 0.0004(8)
C8 0.0306(14) 0.0239(13) 0.0315(12) -0.0039(11) 0.0087(11) -0.0133(10)
C30 0.0197(11) 0.0198(11) 0.0195(9) 0.0030(9) 0.0075(8) 0.0041(8)
C12 0.0190(11) 0.0237(11) 0.0154(9) 0.0017(9) 0.0063(8) 0.0016(8)
C1 0.0176(11) 0.0177(10) 0.0218(10) -0.0007(9) 0.0038(8) -0.0009(8)
C29 0.0310(14) 0.0239(12) 0.0233(10) 0.0013(10) 0.0149(10) 0.0067(9)
C27 0.0182(12) 0.0246(12) 0.0276(11) 0.0008(10) 0.0096(9) -0.0002(9)
C7 0.0230(13) 0.0198(12) 0.0323(12) 0.0011(10) 0.0055(10) -0.0074(10)
C3 0.0211(12) 0.0217(12) 0.0292(11) 0.0049(10) 0.0047(9) 0.0064(10)
C9 0.0225(12) 0.0287(13) 0.0196(10) -0.0062(10) 0.0044(9) -0.0069(9)
C18 0.0277(13) 0.0167(11) 0.0238(10) -0.0044(10) 0.0069(9) -0.0048(9)
C14 0.0178(11) 0.0183(10) 0.0208(10) -0.0011(9) 0.0053(8) 0.0029(8)
C10 0.0199(11) 0.0219(11) 0.0176(9) -0.0034(9) 0.0042(8) -0.0013(8)
C20 0.0241(12) 0.0177(11) 0.0173(9) -0.0026(9) 0.0085(8) -0.0012(8)
C22 0.0270(13) 0.0203(11) 0.0211(10) 0.0007(10) -0.0008(9) 0.0051(9)
C28 0.0238(13) 0.0288(13) 0.0277(11) -0.0024(10) 0.0161(10) 0.0013(10)
C23 0.0220(13) 0.0260(13) 0.0312(12) 0.0058(11) -0.0034(10) 0.0053(10)
C21 0.0239(12) 0.0190(11) 0.0191(10) -0.0002(9) 0.0046(9) 0.0027(8)
C16 0.0139(10) 0.0164(10) 0.0150(9) -0.0002(8) 0.0033(7) 0.0007(7)
C15 0.0136(10) 0.0169(10) 0.0155(8) 0.0006(8) 0.0029(7) 0.0017(8)
C25 0.0166(11) 0.0155(10) 0.0205(9) 0.0006(8) 0.0050(8) 0.0004(8)
C26 0.0153(10) 0.0152(10) 0.0192(9) 0.0002(8) 0.0056(8) -0.0013(8)
C5 0.0148(10) 0.0157(10) 0.0200(9) -0.0012(8) 0.0082(8) -0.0007(8)
C6 0.0167(11) 0.0167(10) 0.0215(10) -0.0005(8) 0.0085(8) -0.0017(8)
OW1 0.0147(8) 0.0218(8) 0.0286(8) 0.0009(7) 0.0004(6) -0.0095(7)
OW2 0.0464(12) 0.0137(8) 0.0241(8) 0.0057(8) 0.0033(8) -0.0029(7)
OW3 0.0343(11) 0.0217(9) 0.0249(8) -0.0051(8) 0.0056(7) 0.0020(7)
OW4 0.0191(10) 0.0603(15) 0.0549(13) -0.0092(10) -0.0022(9) 0.0438(12)
OW5 0.0392(12) 0.0243(9) 0.0293(9) 0.0040(8) 0.0056(8) 0.0020(7)

loop_
_atom_type_symbol
_atom_type_description
_atom_type_scat_dispersion_real
_atom_type_scat_dispersion_imag
_atom_type_scat_source
C C 0.0033 0.0016 'International Tables Vol C Tables 4.2.6.8 and 6.1.1.4'
N N 0.0061 0.0033 'International Tables Vol C Tables 4.2.6.8 and 6.1.1.4'
O O 0.0106 0.006 'International Tables Vol C Tables 4.2.6.8 and 6.1.1.4'
F F 0.0171 0.0103 'International Tables Vol C Tables 4.2.6.8 and 6.1.1.4'
Ni Ni 0.3393 1.1124 'International Tables Vol C Tables 4.2.6.8 and 6.1.1.4'
Mo Mo -1.6832 0.6857 'International Tables Vol C Tables 4.2.6.8 and 6.1.1.4'
H H 0 0 'International Tables Vol C Tables 4.2.6.8 and 6.1.1.4'

loop_
_geom_angle_atom_site_label_1
_geom_angle_atom_site_label_2
_geom_angle_atom_site_label_3
_geom_angle
O1 Mo1 O2 100.52(10)
O1 Mo1 O4 101.83(12)
O2 Mo1 O4 97.44(8)
O1 Mo1 O6 96.43(12)
O2 Mo1 O6 88.71(8)
O4 Mo1 O6 159.27(10)
O1 Mo1 O3 95.57(9)
O2 Mo1 O3 162.07(8)
O4 Mo1 O3 86.87(7)
O6 Mo1 O3 81.63(7)
O1 Mo1 O5 172.54(10)
O2 Mo1 O5 82.68(8)
O4 Mo1 O5 84.33(9)
O6 Mo1 O5 76.81(9)
O3 Mo1 O5 80.43(7)
N1 Ni1 N5 168.99(8)
N1 Ni1 N2 78.59(8)
N5 Ni1 N2 93.88(8)
N1 Ni1 N4 99.09(7)
N5 Ni1 N4 89.15(7)
N2 Ni1 N4 174.11(7)
N1 Ni1 N3 94.08(7)
N5 Ni1 N3 94.73(7)
N2 Ni1 N3 96.31(7)
N4 Ni1 N3 78.39(7)
N1 Ni1 N6 93.20(7)
N5 Ni1 N6 78.73(7)
N2 Ni1 N6 90.57(7)
N4 Ni1 N6 94.98(7)
N3 Ni1 N6 170.84(7)
C1 N1 C5 118.5(2)
C1 N1 Ni1 125.80(16)
C5 N1 Ni1 115.46(15)
C21 N5 C25 118.5(2)
C21 N5 Ni1 125.96(16)
C25 N5 Ni1 115.51(14)
C11 N3 C15 118.54(19)
C11 N3 Ni1 126.14(16)
C15 N3 Ni1 115.32(14)
C30 N6 C26 118.64(19)
C30 N6 Ni1 126.58(16)
C26 N6 Ni1 114.72(14)
C20 N4 C16 118.3(2)
C20 N4 Ni1 125.73(16)
C16 N4 Ni1 115.09(14)
C10 N2 C6 118.5(2)
C10 N2 Ni1 125.92(17)
C6 N2 Ni1 115.55(15)
C12 C13 C14 119.0(2)
C12 C13 H13 120.5
C14 C13 H13 120.5
C23 C24 C25 119.4(2)
C23 C24 H24 120.3
C25 C24 H24 120.3
C5 C4 C3 118.7(2)
C5 C4 H4 120.7
C3 C4 H4 120.7
N3 C11 C12 122.8(2)
N3 C11 H11 118.6
C12 C11 H11 118.6
C18 C19 C20 118.7(2)
C18 C19 H19 120.7
C20 C19 H19 120.7
C3 C2 C1 118.9(2)
C3 C2 H2 120.5
C1 C2 H2 120.5
C16 C17 C18 118.8(2)
C16 C17 H17 120.6
C18 C17 H17 120.6
C9 C8 C7 119.3(2)
C9 C8 H8 120.3
C7 C8 H8 120.3
N6 C30 C29 122.3(2)
N6 C30 H30 118.9
C29 C30 H30 118.9
C11 C12 C13 118.9(2)
C11 C12 H12 120.6
C13 C12 H12 120.6
N1 C1 C2 122.5(2)
N1 C1 H1 118.7
C2 C1 H1 118.7
C28 C29 C30 118.9(2)
C28 C29 H29 120.5
C30 C29 H29 120.5
C28 C27 C26 119.2(2)
C28 C27 H27 120.4
C26 C27 H27 120.4
C8 C7 C6 119.0(2)
C8 C7 H7 120.5
C6 C7 H7 120.5
C2 C3 C4 119.3(2)
C2 C3 H3 120.3
C4 C3 H3 120.3
C8 C9 C10 118.9(2)
C8 C9 H9 120.6
C10 C9 H9 120.6
C19 C18 C17 119.3(2)
C19 C18 H18 120.4
C17 C18 H18 120.4
C13 C14 C15 118.9(2)
C13 C14 H14 120.5
C15 C14 H14 120.5
N2 C10 C9 122.4(2)
N2 C10 H10 118.8
C9 C10 H10 118.8
N4 C20 C19 122.8(2)
N4 C20 H20 118.6
C19 C20 H20 118.6
C23 C22 C21 118.6(2)
C23 C22 H22 120.7
C21 C22 H22 120.7
C27 C28 C29 119.4(2)
C27 C28 H28 120.3
C29 C28 H28 120.3
C22 C23 C24 119.3(2)
C22 C23 H23 120.4
C24 C23 H23 120.4
N5 C21 C22 122.6(2)
N5 C21 H21 118.7
C22 C21 H21 118.7
N4 C16 C17 122.1(2)
N4 C16 C15 114.85(19)
C17 C16 C15 123.0(2)
N3 C15 C14 121.9(2)
N3 C15 C16 115.27(19)
C14 C15 C16 122.8(2)
N5 C25 C24 121.5(2)
N5 C25 C26 115.3(2)
C24 C25 C26 123.2(2)
N6 C26 C27 121.6(2)
N6 C26 C25 115.66(19)
C27 C26 C25 122.7(2)
N1 C5 C4 122.0(2)
N1 C5 C6 115.2(2)
C4 C5 C6 122.8(2)
N2 C6 C7 121.8(2)
N2 C6 C5 115.1(2)
C7 C6 C5 123.0(2)

loop_
_geom_bond_atom_site_label_1
_geom_bond_atom_site_label_2
_geom_bond_distance
Mo1 O1 1.664(2)
Mo1 O2 1.7931(17)
Mo1 O4 1.8043(17)
Mo1 O6 1.9756(16)
Mo1 O3 2.0040(14)
Mo1 O5 2.1767(17)
Ni1 N1 2.0768(19)
Ni1 N5 2.0772(19)
Ni1 N2 2.0776(19)
Ni1 N4 2.0836(19)
Ni1 N3 2.0836(18)
Ni1 N6 2.0961(18)
N1 C1 1.345(3)
N1 C5 1.349(3)
N5 C21 1.340(3)
N5 C25 1.353(3)
N3 C11 1.336(3)
N3 C15 1.350(3)
N6 C30 1.345(3)
N6 C26 1.350(3)
N4 C20 1.342(3)
N4 C16 1.351(3)
N2 C10 1.346(3)
N2 C6 1.348(3)
C13 C12 1.383(3)
C13 C14 1.389(3)
C13 H13 0.93
C24 C23 1.378(4)
C24 C25 1.385(3)
C24 H24 0.93
C4 C5 1.389(3)
C4 C3 1.391(4)
C4 H4 0.93
C11 C12 1.383(3)
C11 H11 0.93
C19 C18 1.378(3)
C19 C20 1.387(3)
C19 H19 0.93
C2 C3 1.378(4)
C2 C1 1.382(3)
C2 H2 0.93
C17 C16 1.385(3)
C17 C18 1.394(3)
C17 H17 0.93
C8 C9 1.376(4)
C8 C7 1.383(4)
C8 H8 0.93
C30 C29 1.387(3)
C30 H30 0.93
C12 H12 0.93
C1 H1 0.93
C29 C28 1.381(4)
C29 H29 0.93
C27 C28 1.377(3)
C27 C26 1.394(3)
C27 H27 0.93
C7 C6 1.387(3)
C7 H7 0.93
C3 H3 0.93
C9 C10 1.383(3)
C9 H9 0.93
C18 H18 0.93
C14 C15 1.390(3)
C14 H14 0.93
C10 H10 0.93
C20 H20 0.93
C22 C23 1.378(4)
C22 C21 1.387(4)
C22 H22 0.93
C28 H28 0.93
C23 H23 0.93
C21 H21 0.93
C16 C15 1.485(3)
C25 C26 1.484(3)
C5 C6 1.484(3)
